data_4121826
loop_
_publ_author_name
'Yamanaka, Shoji'
'Komatsu, Masaya'
'Tanaka, Masashi'
'Sawa, Hiroshi'
'Inumaru, Kei'

_publ_section_title
;
 High-Pressure Synthesis and Structural Characterization of the Type II
 Clathrate Compound Na30.5Si136 Encapsulating Two Sodium Atoms in the Same
 Silicon Polyhedral Cages.
;
_journal_issue 21
_journal_name_full 'Journal of the American Chemical Society'
_journal_page_first 7717
_journal_page_last 7725
_journal_paper_doi 10.1021/ja502733e
_journal_volume 136
_journal_year 2014
_chemical_compound_source 'synthesis as described'
_chemical_formula_moiety 'Na7.5 Si34'
_chemical_formula_sum 'Na7.5 Si34'
_chemical_formula_weight 1127.34
_chemical_name_systematic
;
 ?
;
_space_group_IT_number 227
_symmetry_cell_setting cubic
_symmetry_Int_Tables_number 227
_symmetry_space_group_name_Hall '-F 4vw 2vw 3'
_symmetry_space_group_name_H-M 'F d -3 m :2'
_atom_sites_solution_primary direct
_atom_sites_solution_secondary difmap
_audit_conform_dict_location ftp://ftp.iucr.org/pub/cif_core.dic
_audit_conform_dict_name cif_core.dic
_audit_conform_dict_version 2.3
_audit_creation_date 2013-01-12T19:27:30-00:00
_audit_creation_method 'WinGX routine CIF_UPDATE'
_cell_angle_alpha 90
_cell_angle_beta 90
_cell_angle_gamma 90
_cell_formula_units_Z 4
_cell_length_a 14.7956(12)
_cell_length_b 14.7956(12)
_cell_length_c 14.7956(12)
_cell_measurement_reflns_used 0
_cell_measurement_temperature 293
_cell_measurement_theta_max 0
_cell_measurement_theta_min 0
_cell_measurement_wavelength 0.71073
_cell_volume 3238.9(5)
_computing_cell_refinement 'Bruker SAINT'
_computing_data_collection 'Bruker APEX2'
_computing_data_reduction 'Bruker SAINT'
_computing_molecular_graphics 'Ortep-3 for Windows (Farrugia, 1997)'
_computing_publication_material 'WinGX publication routines (Farrugia, 1999)'
_computing_structure_refinement 'SHELXL-97 (Sheldrick, 1997)'
_computing_structure_solution 'SIR97 (Giacovazzo et al, 1997)'
_diffrn_ambient_temperature 293
_diffrn_detector_area_resol_mean 'not relevant'
_diffrn_measured_fraction_theta_full 0.979
_diffrn_measured_fraction_theta_max 0.979
_diffrn_measurement_device_type 'Brucker SMART CCD'
_diffrn_measurement_method 'phi and omega scans'
_diffrn_radiation_monochromator graphite
_diffrn_radiation_probe x-ray
_diffrn_radiation_source 'Bruker TXS fine-focus rotating anode'
_diffrn_radiation_type MoK\a
_diffrn_radiation_wavelength 0.71069
_diffrn_reflns_av_R_equivalents 0.0167
_diffrn_reflns_av_unetI/netI 0.0063
_diffrn_reflns_limit_h_max 18
_diffrn_reflns_limit_h_min -19
_diffrn_reflns_limit_k_max 12
_diffrn_reflns_limit_k_min -19
_diffrn_reflns_limit_l_max 18
_diffrn_reflns_limit_l_min -19
_diffrn_reflns_number 4539
_diffrn_reflns_theta_full 28.86
_diffrn_reflns_theta_max 28.86
_diffrn_reflns_theta_min 2.38
_exptl_absorpt_coefficient_mu 1.409
_exptl_absorpt_correction_T_max 0.869
_exptl_absorpt_correction_T_min 0.762
_exptl_absorpt_correction_type numerical
_exptl_absorpt_process_details 'APEX II CCD'
_exptl_crystal_colour black
_exptl_crystal_density_diffrn 2.312
_exptl_crystal_density_method 'not measured'
_exptl_crystal_description prism
_exptl_crystal_F_000 2234
_exptl_crystal_size_max 0.2
_exptl_crystal_size_mid 0.2
_exptl_crystal_size_min 0.1
_refine_diff_density_max 0.237
_refine_diff_density_min -0.127
_refine_diff_density_rms 0.044
_refine_ls_extinction_method none
_refine_ls_goodness_of_fit_ref 1.208
_refine_ls_matrix_type full
_refine_ls_number_parameters 23
_refine_ls_number_reflns 237
_refine_ls_number_restraints 0
_refine_ls_restrained_S_all 1.208
_refine_ls_R_factor_all 0.0132
_refine_ls_R_factor_gt 0.0132
_refine_ls_shift/su_max 0.001
_refine_ls_shift/su_mean 0
_refine_ls_structure_factor_coef Fsqd
_refine_ls_weighting_details 'calc w=1/[\s^2^(Fo^2^)+(0.0203P)^2^+4.2348P] where P=(Fo^2^+2Fc^2^)/3'
_refine_ls_weighting_scheme calc
_refine_ls_wR_factor_gt 0.0374
_refine_ls_wR_factor_ref 0.0374
_reflns_number_gt 236
_reflns_number_total 237
_reflns_threshold_expression >2sigma(I)
_cod_data_source_file ja502733e_si_002.cif
_cod_data_source_block Na30.5Si136_293K
_cod_depositor_comments 'Adding full bibliography for 4121822--4121827.cif.'
_cod_original_sg_symbol_Hall '-F 4vw 2vw '
_cod_original_sg_symbol_H-M 'F d -3 m'
_cod_database_code 4121826

loop_
_symmetry_equiv_pos_as_xyz
'x, y, z'
'-x+1/4, -y+1/4, z'
'x, -y+1/4, -z+1/4'
'-x+1/4, y, -z+1/4'
'z, x, y'
'y, z, x'
'-z+1/4, -x+1/4, y'
'-y+1/4, z, -x+1/4'
'z, -x+1/4, -y+1/4'
'-y+1/4, -z+1/4, x'
'-z+1/4, x, -y+1/4'
'y, -z+1/4, -x+1/4'
'-y, -x, -z'
'y+1/4, x+1/4, -z'
'y+1/4, -x, z+1/4'
'-y, x+1/4, z+1/4'
'-x, -z, -y'
'-z, -y, -x'
'x+1/4, z+1/4, -y'
'-z, y+1/4, x+1/4'
'x+1/4, -z, y+1/4'
'z+1/4, y+1/4, -x'
'-x, z+1/4, y+1/4'
'z+1/4, -y, x+1/4'
'x, y+1/2, z+1/2'
'-x+1/4, -y+3/4, z+1/2'
'x, -y+3/4, -z+3/4'
'-x+1/4, y+1/2, -z+3/4'
'z, x+1/2, y+1/2'
'y, z+1/2, x+1/2'
'-z+1/4, -x+3/4, y+1/2'
'-y+1/4, z+1/2, -x+3/4'
'z, -x+3/4, -y+3/4'
'-y+1/4, -z+3/4, x+1/2'
'-z+1/4, x+1/2, -y+3/4'
'y, -z+3/4, -x+3/4'
'-y, -x+1/2, -z+1/2'
'y+1/4, x+3/4, -z+1/2'
'y+1/4, -x+1/2, z+3/4'
'-y, x+3/4, z+3/4'
'-x, -z+1/2, -y+1/2'
'-z, -y+1/2, -x+1/2'
'x+1/4, z+3/4, -y+1/2'
'-z, y+3/4, x+3/4'
'x+1/4, -z+1/2, y+3/4'
'z+1/4, y+3/4, -x+1/2'
'-x, z+3/4, y+3/4'
'z+1/4, -y+1/2, x+3/4'
'x+1/2, y, z+1/2'
'-x+3/4, -y+1/4, z+1/2'
'x+1/2, -y+1/4, -z+3/4'
'-x+3/4, y, -z+3/4'
'z+1/2, x, y+1/2'
'y+1/2, z, x+1/2'
'-z+3/4, -x+1/4, y+1/2'
'-y+3/4, z, -x+3/4'
'z+1/2, -x+1/4, -y+3/4'
'-y+3/4, -z+1/4, x+1/2'
'-z+3/4, x, -y+3/4'
'y+1/2, -z+1/4, -x+3/4'
'-y+1/2, -x, -z+1/2'
'y+3/4, x+1/4, -z+1/2'
'y+3/4, -x, z+3/4'
'-y+1/2, x+1/4, z+3/4'
'-x+1/2, -z, -y+1/2'
'-z+1/2, -y, -x+1/2'
'x+3/4, z+1/4, -y+1/2'
'-z+1/2, y+1/4, x+3/4'
'x+3/4, -z, y+3/4'
'z+3/4, y+1/4, -x+1/2'
'-x+1/2, z+1/4, y+3/4'
'z+3/4, -y, x+3/4'
'x+1/2, y+1/2, z'
'-x+3/4, -y+3/4, z'
'x+1/2, -y+3/4, -z+1/4'
'-x+3/4, y+1/2, -z+1/4'
'z+1/2, x+1/2, y'
'y+1/2, z+1/2, x'
'-z+3/4, -x+3/4, y'
'-y+3/4, z+1/2, -x+1/4'
'z+1/2, -x+3/4, -y+1/4'
'-y+3/4, -z+3/4, x'
'-z+3/4, x+1/2, -y+1/4'
'y+1/2, -z+3/4, -x+1/4'
'-y+1/2, -x+1/2, -z'
'y+3/4, x+3/4, -z'
'y+3/4, -x+1/2, z+1/4'
'-y+1/2, x+3/4, z+1/4'
'-x+1/2, -z+1/2, -y'
'-z+1/2, -y+1/2, -x'
'x+3/4, z+3/4, -y'
'-z+1/2, y+3/4, x+1/4'
'x+3/4, -z+1/2, y+1/4'
'z+3/4, y+3/4, -x'
'-x+1/2, z+3/4, y+1/4'
'z+3/4, -y+1/2, x+1/4'
'-x, -y, -z'
'x-1/4, y-1/4, -z'
'-x, y-1/4, z-1/4'
'x-1/4, -y, z-1/4'
'-z, -x, -y'
'-y, -z, -x'
'z-1/4, x-1/4, -y'
'y-1/4, -z, x-1/4'
'-z, x-1/4, y-1/4'
'y-1/4, z-1/4, -x'
'z-1/4, -x, y-1/4'
'-y, z-1/4, x-1/4'
'y, x, z'
'-y-1/4, -x-1/4, z'
'-y-1/4, x, -z-1/4'
'y, -x-1/4, -z-1/4'
'x, z, y'
'z, y, x'
'-x-1/4, -z-1/4, y'
'z, -y-1/4, -x-1/4'
'-x-1/4, z, -y-1/4'
'-z-1/4, -y-1/4, x'
'x, -z-1/4, -y-1/4'
'-z-1/4, y, -x-1/4'
'-x, -y+1/2, -z+1/2'
'x-1/4, y+1/4, -z+1/2'
'-x, y+1/4, z+1/4'
'x-1/4, -y+1/2, z+1/4'
'-z, -x+1/2, -y+1/2'
'-y, -z+1/2, -x+1/2'
'z-1/4, x+1/4, -y+1/2'
'y-1/4, -z+1/2, x+1/4'
'-z, x+1/4, y+1/4'
'y-1/4, z+1/4, -x+1/2'
'z-1/4, -x+1/2, y+1/4'
'-y, z+1/4, x+1/4'
'y, x+1/2, z+1/2'
'-y-1/4, -x+1/4, z+1/2'
'-y-1/4, x+1/2, -z+1/4'
'y, -x+1/4, -z+1/4'
'x, z+1/2, y+1/2'
'z, y+1/2, x+1/2'
'-x-1/4, -z+1/4, y+1/2'
'z, -y+1/4, -x+1/4'
'-x-1/4, z+1/2, -y+1/4'
'-z-1/4, -y+1/4, x+1/2'
'x, -z+1/4, -y+1/4'
'-z-1/4, y+1/2, -x+1/4'
'-x+1/2, -y, -z+1/2'
'x+1/4, y-1/4, -z+1/2'
'-x+1/2, y-1/4, z+1/4'
'x+1/4, -y, z+1/4'
'-z+1/2, -x, -y+1/2'
'-y+1/2, -z, -x+1/2'
'z+1/4, x-1/4, -y+1/2'
'y+1/4, -z, x+1/4'
'-z+1/2, x-1/4, y+1/4'
'y+1/4, z-1/4, -x+1/2'
'z+1/4, -x, y+1/4'
'-y+1/2, z-1/4, x+1/4'
'y+1/2, x, z+1/2'
'-y+1/4, -x-1/4, z+1/2'
'-y+1/4, x, -z+1/4'
'y+1/2, -x-1/4, -z+1/4'
'x+1/2, z, y+1/2'
'z+1/2, y, x+1/2'
'-x+1/4, -z-1/4, y+1/2'
'z+1/2, -y-1/4, -x+1/4'
'-x+1/4, z, -y+1/4'
'-z+1/4, -y-1/4, x+1/2'
'x+1/2, -z-1/4, -y+1/4'
'-z+1/4, y, -x+1/4'
'-x+1/2, -y+1/2, -z'
'x+1/4, y+1/4, -z'
'-x+1/2, y+1/4, z-1/4'
'x+1/4, -y+1/2, z-1/4'
'-z+1/2, -x+1/2, -y'
'-y+1/2, -z+1/2, -x'
'z+1/4, x+1/4, -y'
'y+1/4, -z+1/2, x-1/4'
'-z+1/2, x+1/4, y-1/4'
'y+1/4, z+1/4, -x'
'z+1/4, -x+1/2, y-1/4'
'-y+1/2, z+1/4, x-1/4'
'y+1/2, x+1/2, z'
'-y+1/4, -x+1/4, z'
'-y+1/4, x+1/2, -z-1/4'
'y+1/2, -x+1/4, -z-1/4'
'x+1/2, z+1/2, y'
'z+1/2, y+1/2, x'
'-x+1/4, -z+1/4, y'
'z+1/2, -y+1/4, -x-1/4'
'-x+1/4, z+1/2, -y-1/4'
'-z+1/4, -y+1/4, x'
'x+1/2, -z+1/4, -y-1/4'
'-z+1/4, y+1/2, -x-1/4'

loop_
_atom_site_label
_atom_site_type_symbol
_atom_site_fract_x
_atom_site_fract_y
_atom_site_fract_z
_atom_site_U_iso_or_equiv
_atom_site_adp_type
_atom_site_occupancy
_atom_site_symmetry_multiplicity
_atom_site_calc_flag
_atom_site_refinement_flags
Si1 Si 0.375 0.375 0.375 0.0107(2) Uani 1 24 d S
Si2 Si 0.28251(2) 0.28251(2) 0.28251(2) 0.01091(16) Uani 1 6 d S
Si3 Si 0.317592(16) 0.317592(16) 0.12945(2) 0.01100(14) Uani 1 2 d S
Na1 Na 0.5 0 0 0.0225(3) Uani 1 12 d S
Na21 Na 0.0698(3) 0.0698(3) 0.0698(3) 0.044(3) Uani 0.169(5) 6 d SP
Na22 Na 0.0757(3) 0.1743(3) 0.0757(3) 0.076(5) Uani 0.178(7) 6 d SP
Na2 Na 0.125 0.125 0.125 0.17(2) Uani 0.32(3) 24 d SP

loop_
_atom_site_aniso_label
_atom_site_aniso_U_11
_atom_site_aniso_U_22
_atom_site_aniso_U_33
_atom_site_aniso_U_23
_atom_site_aniso_U_13
_atom_site_aniso_U_12
Si1 0.0107(2) 0.0107(2) 0.0107(2) 0 0 0
Si2 0.01091(16) 0.01091(16) 0.01091(16) 0.00044(11) 0.00044(11) 0.00044(11)
Si3 0.01092(15) 0.01092(15) 0.01117(18) -0.00057(7) -0.00057(7) 0.00191(10)
Na1 0.0225(3) 0.0225(3) 0.0225(3) -0.0020(3) -0.0020(3) -0.0020(3)
Na21 0.044(3) 0.044(3) 0.044(3) -0.0139(17) -0.0139(17) -0.0139(17)
Na22 0.076(5) 0.076(5) 0.076(5) 0.029(2) -0.029(2) 0.029(2)
Na2 0.17(2) 0.17(2) 0.17(2) 0 0 0

loop_
_atom_type_symbol
_atom_type_description
_atom_type_scat_dispersion_real
_atom_type_scat_dispersion_imag
_atom_type_scat_source
Na Na 0.0362 0.0249 'International Tables Vol C Tables 4.2.6.8 and 6.1.1.4'
Si Si 0.0817 0.0704 'International Tables Vol C Tables 4.2.6.8 and 6.1.1.4'

loop_
_geom_angle_atom_site_label_1
_geom_angle_atom_site_label_2
_geom_angle_atom_site_label_3
_geom_angle
_geom_angle_site_symmetry_1
_geom_angle_site_symmetry_3
Si2 Si1 Si2 109.5 . 27
Si2 Si1 Si2 109.5 . 52
Si2 Si1 Si2 109.5 27 52
Si2 Si1 Si2 109.5 . 74
Si2 Si1 Si2 109.5 27 74
Si2 Si1 Si2 109.5 52 74
Si2 Si1 Na1 180.000(6) . 25
Si2 Si1 Na1 70.5 27 25
Si2 Si1 Na1 70.5 52 25
Si2 Si1 Na1 70.5 74 25
Si2 Si1 Na1 70.5 . 76
Si2 Si1 Na1 70.5 27 76
Si2 Si1 Na1 180.000(6) 52 76
Si2 Si1 Na1 70.5 74 76
Na1 Si1 Na1 109.5 25 76
Si2 Si1 Na1 70.5 . 50
Si2 Si1 Na1 70.5 27 50
Si2 Si1 Na1 70.5 52 50
Si2 Si1 Na1 180.000(6) 74 50
Na1 Si1 Na1 109.5 25 50
Na1 Si1 Na1 109.5 76 50
Si2 Si1 Na1 70.5 . 3
Si2 Si1 Na1 180.000(6) 27 3
Si2 Si1 Na1 70.5 52 3
Si2 Si1 Na1 70.5 74 3
Na1 Si1 Na1 109.5 25 3
Na1 Si1 Na1 109.5 76 3
Na1 Si1 Na1 109.5 50 3
Si1 Si2 Si3 107.301(15) . 5
Si1 Si2 Si3 107.301(15) . .
Si3 Si2 Si3 111.551(14) 5 .
Si1 Si2 Si3 107.301(15) . 6
Si3 Si2 Si3 111.551(14) 5 6
Si3 Si2 Si3 111.551(14) . 6
Si1 Si2 Na22 180.00(9) . 4
Si3 Si2 Na22 72.699(15) 5 4
Si3 Si2 Na22 72.699(15) . 4
Si3 Si2 Na22 72.699(15) 6 4
Si1 Si2 Na1 66.670(9) . 50
Si3 Si2 Na1 71.303(5) 5 50
Si3 Si2 Na1 173.97(2) . 50
Si3 Si2 Na1 71.303(5) 6 50
Na22 Si2 Na1 113.330(9) 4 50
Si1 Si2 Na1 66.670(9) . 76
Si3 Si2 Na1 71.303(5) 5 76
Si3 Si2 Na1 71.303(5) . 76
Si3 Si2 Na1 173.97(2) 6 76
Na22 Si2 Na1 113.330(9) 4 76
Na1 Si2 Na1 105.352(10) 50 76
Si1 Si2 Na1 66.670(9) . 3
Si3 Si2 Na1 173.97(2) 5 3
Si3 Si2 Na1 71.303(5) . 3
Si3 Si2 Na1 71.303(5) 6 3
Na22 Si2 Na1 113.330(9) 4 3
Na1 Si2 Na1 105.352(10) 50 3
Na1 Si2 Na1 105.352(10) 76 3
Si2 Si3 Si3 105.435(17) . 180
Si2 Si3 Si3 105.435(17) . 179
Si3 Si3 Si3 119.833(2) 180 179
Si2 Si3 Si3 107.963(15) . 74
Si3 Si3 Si3 108.783(13) 180 74
Si3 Si3 Si3 108.783(13) 179 74
Si2 Si3 Na21 162.94(11) . 170
Si3 Si3 Na21 67.72(4) 180 170
Si3 Si3 Na21 67.72(4) 179 170
Si3 Si3 Na21 89.10(11) 74 170
Si2 Si3 Na21 89.10(10) . 2
Si3 Si3 Na21 65.13(3) 180 2
Si3 Si3 Na21 65.13(3) 179 2
Si3 Si3 Na21 162.94(10) 74 2
Na21 Si3 Na21 73.8(2) 170 2
Si2 Si3 Na22 59.56(12) . 4
Si3 Si3 Na22 76.62(6) 180 4
Si3 Si3 Na22 76.62(6) 179 4
Si3 Si3 Na22 167.52(12) 74 4
Na21 Si3 Na22 103.38(15) 170 4
Na21 Si3 Na22 29.54(17) 2 4
Si2 Si3 Na1 66.942(9) . 76
Si3 Si3 Na1 69.402(4) 180 76
Si3 Si3 Na1 170.060(7) 179 76
Si3 Si3 Na1 69.221(5) 74 76
Na21 Si3 Na1 121.41(5) 170 76
Na21 Si3 Na1 119.59(5) 2 76
Na22 Si3 Na1 103.45(7) 4 76
Si2 Si3 Na1 66.942(9) . 3
Si3 Si3 Na1 170.060(7) 180 3
Si3 Si3 Na1 69.402(4) 179 3
Si3 Si3 Na1 69.221(5) 74 3
Na21 Si3 Na1 121.41(5) 170 3
Na21 Si3 Na1 119.59(5) 2 3
Na22 Si3 Na1 103.45(7) 4 3
Na1 Si3 Na1 101.149(8) 76 3
Si2 Si3 Na22 162.10(14) . 169
Si3 Si3 Na22 91.89(14) 180 169
Si3 Si3 Na22 60.77(10) 179 169
Si3 Si3 Na22 69.460(15) 74 169
Na21 Si3 Na22 26.87(14) 170 169
Na21 Si3 Na22 94.31(10) 2 169
Na22 Si3 Na22 122.29(12) 4 169
Na1 Si3 Na22 125.12(9) 76 169
Na1 Si3 Na22 96.30(13) 3 169
Si2 Si3 Na22 162.10(14) . 170
Si3 Si3 Na22 60.77(10) 180 170
Si3 Si3 Na22 91.89(14) 179 170
Si3 Si3 Na22 69.460(15) 74 170
Na21 Si3 Na22 26.87(14) 170 170
Na21 Si3 Na22 94.31(10) 2 170
Na22 Si3 Na22 122.29(12) 4 170
Na1 Si3 Na22 96.30(13) 76 170
Na1 Si3 Na22 125.12(9) 3 170
Na22 Si3 Na22 35.1(3) 169 170
Si1 Na1 Si1 180 25_544 121_655
Si1 Na1 Si2 42.801(9) 25_544 3
Si1 Na1 Si2 137.199(9) 121_655 3
Si1 Na1 Si2 42.801(9) 25_544 76_545
Si1 Na1 Si2 137.199(9) 121_655 76_545
Si2 Na1 Si2 72.091(14) 3 76_545
Si1 Na1 Si2 42.801(9) 25_544 50_554
Si1 Na1 Si2 137.199(9) 121_655 50_554
Si2 Na1 Si2 72.091(14) 3 50_554
Si2 Na1 Si2 72.091(14) 76_545 50_554
Si1 Na1 Si2 137.199(9) 25_544 172
Si1 Na1 Si2 42.801(9) 121_655 172
Si2 Na1 Si2 107.909(14) 3 172
Si2 Na1 Si2 180.000(9) 76_545 172
Si2 Na1 Si2 107.909(14) 50_554 172
Si1 Na1 Si2 137.199(9) 25_544 146
Si1 Na1 Si2 42.801(9) 121_655 146
Si2 Na1 Si2 107.909(14) 3 146
Si2 Na1 Si2 107.909(14) 76_545 146
Si2 Na1 Si2 180.000(2) 50_554 146
Si2 Na1 Si2 72.091(14) 172 146
Si1 Na1 Si2 137.199(9) 25_544 99_655
Si1 Na1 Si2 42.801(9) 121_655 99_655
Si2 Na1 Si2 180 3 99_655
Si2 Na1 Si2 107.909(14) 76_545 99_655
Si2 Na1 Si2 107.909(14) 50_554 99_655
Si2 Na1 Si2 72.091(14) 172 99_655
Si2 Na1 Si2 72.091(14) 146 99_655
Si1 Na1 Si3 70.938(4) 25_544 12
Si1 Na1 Si3 109.062(4) 121_655 12
Si2 Na1 Si3 41.755(6) 3 12
Si2 Na1 Si3 110.832(9) 76_545 12
Si2 Na1 Si3 70.823(5) 50_554 12
Si2 Na1 Si3 69.168(9) 172 12
Si2 Na1 Si3 109.178(5) 146 12
Si2 Na1 Si3 138.245(6) 99_655 12
Si1 Na1 Si3 70.938(4) 25_544 3
Si1 Na1 Si3 109.062(4) 121_655 3
Si2 Na1 Si3 41.755(6) 3 3
Si2 Na1 Si3 70.823(5) 76_545 3
Si2 Na1 Si3 110.832(9) 50_554 3
Si2 Na1 Si3 109.178(5) 172 3
Si2 Na1 Si3 69.168(9) 146 3
Si2 Na1 Si3 138.245(6) 99_655 3
Si3 Na1 Si3 71.086(11) 12 3
Si1 Na1 Si3 109.062(4) 25_544 179
Si1 Na1 Si3 70.938(4) 121_655 179
Si2 Na1 Si3 69.168(9) 3 179
Si2 Na1 Si3 138.245(6) 76_545 179
Si2 Na1 Si3 109.178(5) 50_554 179
Si2 Na1 Si3 41.755(6) 172 179
Si2 Na1 Si3 70.822(5) 146 179
Si2 Na1 Si3 110.832(9) 99_655 179
Si3 Na1 Si3 41.196(8) 12 179
Si3 Na1 Si3 70.122(4) 3 179
Si1 Na1 Si3 109.062(4) 25_544 151
Si1 Na1 Si3 70.938(4) 121_655 151
Si2 Na1 Si3 69.168(9) 3 151
Si2 Na1 Si3 109.178(5) 76_545 151
Si2 Na1 Si3 138.245(6) 50_554 151
Si2 Na1 Si3 70.822(5) 172 151
Si2 Na1 Si3 41.755(6) 146 151
Si2 Na1 Si3 110.832(9) 99_655 151
Si3 Na1 Si3 70.122(4) 12 151
Si3 Na1 Si3 41.196(8) 3 151
Si3 Na1 Si3 41.557(11) 179 151
Na2 Na21 Na22 50.2(3) . .
Na2 Na21 Na22 50.2(3) . 2
Na22 Na21 Na22 83.4(5) . 2
Na2 Na21 Na22 50.2(3) . 3
Na22 Na21 Na22 83.4(5) . 3
Na22 Na21 Na22 83.4(5) 2 3
Na2 Na21 Na21 35.3 . 3
Na22 Na21 Na21 41.9(2) . 3
Na22 Na21 Na21 85.4(3) 2 3
Na22 Na21 Na21 41.9(2) 3 3
Na2 Na21 Na21 35.3 . 2
Na22 Na21 Na21 41.9(2) . 2
Na22 Na21 Na21 41.9(2) 2 2
Na22 Na21 Na21 85.4(3) 3 2
Na21 Na21 Na21 60 3 2
Na2 Na21 Na21 35.3 . 4
Na22 Na21 Na21 85.4(3) . 4
Na22 Na21 Na21 41.9(2) 2 4
Na22 Na21 Na21 41.9(2) 3 4
Na21 Na21 Na21 60 3 4
Na21 Na21 Na21 60 2 4
Na2 Na21 Na22 0.0(3) . 4
Na22 Na21 Na22 50.2(3) . 4
Na22 Na21 Na22 50.2(3) 2 4
Na22 Na21 Na22 50.2(3) 3 4
Na21 Na21 Na22 35.3 3 4
Na21 Na21 Na22 35.3 2 4
Na21 Na21 Na22 35.3 4 4
Na2 Na21 Si3 126.16(11) . 98
Na22 Na21 Si3 93.9(2) . 98
Na22 Na21 Si3 93.9(2) 2 98
Na22 Na21 Si3 176.3(4) 3 98
Na21 Na21 Si3 135.63(8) 3 98
Na21 Na21 Si3 90.90(11) 2 98
Na21 Na21 Si3 135.63(8) 4 98
Na22 Na21 Si3 126.16(11) 4 98
Na2 Na21 Si3 126.16(11) . 105
Na22 Na21 Si3 93.9(2) . 105
Na22 Na21 Si3 176.3(4) 2 105
Na22 Na21 Si3 93.9(2) 3 105
Na21 Na21 Si3 90.90(11) 3 105
Na21 Na21 Si3 135.63(8) 2 105
Na21 Na21 Si3 135.63(8) 4 105
Na22 Na21 Si3 126.16(11) 4 105
Si3 Na21 Si3 88.72(16) 98 105
Na2 Na21 Si3 126.16(11) . 104
Na22 Na21 Si3 176.3(4) . 104
Na22 Na21 Si3 93.9(2) 2 104
Na22 Na21 Si3 93.9(2) 3 104
Na21 Na21 Si3 135.63(8) 3 104
Na21 Na21 Si3 135.63(8) 2 104
Na21 Na21 Si3 90.90(11) 4 104
Na22 Na21 Si3 126.16(11) 4 104
Si3 Na21 Si3 88.72(16) 98 104
Si3 Na21 Si3 88.72(16) 105 104
Na2 Na21 Si3 127.67(10) . 8
Na22 Na21 Si3 77.5(3) . 8
Na22 Na21 Si3 134.05(8) 2 8
Na22 Na21 Si3 134.06(8) 3 8
Na21 Na21 Si3 105.69(9) 3 8
Na21 Na21 Si3 105.69(9) 2 8
Na21 Na21 Si3 162.94(10) 4 8
Na22 Na21 Si3 127.67(10) 4 8
Si3 Na21 Si3 47.15(7) 98 8
Si3 Na21 Si3 47.15(7) 105 8
Si3 Na21 Si3 106.2(2) 104 8
Na2 Na22 Na21 59.3(3) . .
Na2 Na22 Na21 59.3(3) . 3
Na21 Na22 Na21 96.3(4) . 3
Na2 Na22 Na21 59.3(3) . 2
Na21 Na22 Na21 96.3(4) . 2
Na21 Na22 Na21 96.3(4) 3 2
Na2 Na22 Na22 35.3 . 4
Na21 Na22 Na22 94.6(3) . 4
Na21 Na22 Na22 48.3(2) 3 4
Na21 Na22 Na22 48.3(2) 2 4
Na2 Na22 Na22 35.3 . 3
Na21 Na22 Na22 48.3(2) . 3
Na21 Na22 Na22 48.3(2) 3 3
Na21 Na22 Na22 94.6(3) 2 3
Na22 Na22 Na22 60 4 3
Na2 Na22 Na22 35.3 . 2
Na21 Na22 Na22 48.3(2) . 2
Na21 Na22 Na22 94.6(3) 3 2
Na21 Na22 Na22 48.3(2) 2 2
Na22 Na22 Na22 60 4 2
Na22 Na22 Na22 60 3 2
Na2 Na22 Na21 0.0(4) . 4
Na21 Na22 Na21 59.3(3) . 4
Na21 Na22 Na21 59.3(3) 3 4
Na21 Na22 Na21 59.3(3) 2 4
Na22 Na22 Na21 35.3 4 4
Na22 Na22 Na21 35.3 3 4
Na22 Na22 Na21 35.3 2 4
Na2 Na22 Si2 180.0(8) . 4
Na21 Na22 Si2 120.7(3) . 4
Na21 Na22 Si2 120.7(3) 3 4
Na21 Na22 Si2 120.7(3) 2 4
Na22 Na22 Si2 144.7360(10) 4 4
Na22 Na22 Si2 144.7360(10) 3 4
Na22 Na22 Si2 144.7360(10) 2 4
Na21 Na22 Si2 180.00(19) 4 4
Na2 Na22 Si3 132.26(12) . 8
Na21 Na22 Si3 73.0(2) . 8
Na21 Na22 Si3 131.42(15) 3 8
Na21 Na22 Si3 131.42(15) 2 8
Na22 Na22 Si3 167.52(12) 4 8
Na22 Na22 Si3 109.60(10) 3 8
Na22 Na22 Si3 109.60(10) 2 8
Na21 Na22 Si3 132.26(12) 4 8
Si2 Na22 Si3 47.74(12) 4 8
Na2 Na22 Si3 132.26(12) . 4
Na21 Na22 Si3 131.42(15) . 4
Na21 Na22 Si3 73.0(2) 3 4
Na21 Na22 Si3 131.42(15) 2 4
Na22 Na22 Si3 109.60(10) 4 4
Na22 Na22 Si3 109.60(10) 3 4
Na22 Na22 Si3 167.52(12) 2 4
Na21 Na22 Si3 132.26(12) 4 4
Si2 Na22 Si3 47.74(12) 4 4
Si3 Na22 Si3 79.73(18) 8 4
Na2 Na22 Si3 132.26(12) . 11
Na21 Na22 Si3 131.42(15) . 11
Na21 Na22 Si3 131.42(15) 3 11
Na21 Na22 Si3 73.0(2) 2 11
Na22 Na22 Si3 109.60(10) 4 11
Na22 Na22 Si3 167.52(12) 3 11
Na22 Na22 Si3 109.60(10) 2 11
Na21 Na22 Si3 132.26(12) 4 11
Si2 Na22 Si3 47.74(12) 4 11
Si3 Na22 Si3 79.73(18) 8 11
Si3 Na22 Si3 79.73(18) 4 11
Na22 Na2 Na22 109.4710(10) . 4
Na22 Na2 Na22 109.4710(10) . 3
Na22 Na2 Na22 109.5 4 3
Na22 Na2 Na22 109.5 . 2
Na22 Na2 Na22 109.471(2) 4 2
Na22 Na2 Na22 109.5 3 2
Na22 Na2 Na21 70.5290(10) . .
Na22 Na2 Na21 180.0(7) 4 .
Na22 Na2 Na21 70.5290(10) 3 .
Na22 Na2 Na21 70.5290(10) 2 .
Na22 Na2 Na21 70.5 . 3
Na22 Na2 Na21 70.5290(10) 4 3
Na22 Na2 Na21 70.5 3 3
Na22 Na2 Na21 180.0(6) 2 3
Na21 Na2 Na21 109.5 . 3
Na22 Na2 Na21 180.0(6) . 4
Na22 Na2 Na21 70.5 4 4
Na22 Na2 Na21 70.5 3 4
Na22 Na2 Na21 70.5 2 4
Na21 Na2 Na21 109.5 . 4
Na21 Na2 Na21 109.5 3 4
Na22 Na2 Na21 70.5290(10) . 2
Na22 Na2 Na21 70.5 4 2
Na22 Na2 Na21 180.0(6) 3 2
Na22 Na2 Na21 70.5 2 2
Na21 Na2 Na21 109.5 . 2
Na21 Na2 Na21 109.4710(10) 3 2
Na21 Na2 Na21 109.4710(10) 4 2

loop_
_geom_bond_atom_site_label_1
_geom_bond_atom_site_label_2
_geom_bond_distance
_geom_bond_site_symmetry_2
Si1 Si2 2.3703(6) .
Si1 Si2 2.3703(6) 27
Si1 Si2 2.3703(6) 52
Si1 Si2 2.3703(6) 74
Si1 Na1 3.2033(3) 25
Si1 Na1 3.2033(3) 76
Si1 Na1 3.2033(3) 50
Si1 Na1 3.2033(3) 3
Si2 Si3 2.3805(4) 5
Si2 Si3 2.3805(4) .
Si2 Si3 2.3805(4) 6
Si2 Na22 2.773(9) 4
Si2 Na1 3.2891(3) 50
Si2 Na1 3.2891(3) 76
Si2 Na1 3.2891(3) 3
Si3 Si3 2.3824(4) 180
Si3 Si3 2.3824(4) 179
Si3 Si3 2.4024(7) 74
Si3 Na21 2.949(4) 170
Si3 Na21 3.007(4) 2
Si3 Na22 3.071(6) 4
Si3 Na1 3.3860(3) 76
Si3 Na1 3.3860(3) 3
Si3 Na22 3.424(2) 169
Si3 Na22 3.424(2) 170
Na1 Si1 3.2033(3) 25_544
Na1 Si1 3.2033(3) 121_655
Na1 Si2 3.2891(3) 3
Na1 Si2 3.2891(3) 76_545
Na1 Si2 3.2891(3) 50_554
Na1 Si2 3.2891(3) 172
Na1 Si2 3.2891(3) 146
Na1 Si2 3.2891(3) 99_655
Na1 Si3 3.3860(3) 12
Na1 Si3 3.3860(3) 3
Na1 Si3 3.3860(3) 179
Na1 Si3 3.3860(3) 151
Na21 Na3 1.414(7) .
Na21 Na22 1.551(7) .
Na21 Na22 1.551(7) 2
Na21 Na22 1.551(7) 3
Na21 Na21 2.310(11) 3
Na21 Na21 2.310(11) 2
Na21 Na21 2.310(11) 4
Na21 Na22 2.678(12) 4
Na21 Si3 2.949(4) 98
Na21 Si3 2.949(4) 105
Na21 Si3 2.949(4) 104
Na21 Si3 3.007(4) 8
Na22 Na3 1.263(9) .
Na22 Na21 1.551(7) 3
Na22 Na21 1.551(7) 2
Na22 Na22 2.063(14) 4
Na22 Na22 2.063(14) 3
Na22 Na22 2.063(14) 2
Na22 Na21 2.678(12) 4
Na22 Si2 2.773(9) 4
Na22 Si3 3.071(6) 8
Na22 Si3 3.071(6) 4
Na22 Si3 3.071(6) 11
Na2 Na22 1.263(9) 4
Na2 Na22 1.263(9) 3
Na2 Na22 1.263(9) 2
Na2 Na21 1.414(7) 3
Na2 Na21 1.414(7) 4
Na2 Na21 1.414(7) 2
